data_7008404
loop_
_publ_author_name
'Kumaraswamy, Sudha'
'Kumar, K. Senthil'
'Kumar, N. Satish'
'Swamy, K. C. Kumara'

_publ_section_title
;
 Addition products of a P(III)-isothiocyanate to dialkyl
 acetylenedicarboxylates: a spirocyclic phosphinimine and a
 triphosphorus heterocycle with tetra- and penta-coordinate phosphorus.
;
_journal_issue 10
_journal_name_full 'Dalton transactions (Cambridge, England : 2003)'
_journal_page_first 1847
_journal_page_last 1851
_journal_paper_doi 10.1039/b502358k
_journal_year 2005
_chemical_formula_sum 'C32 H42 N O7 P S'
_chemical_formula_weight 615.70
_chemical_name_systematic
;
?
;
_space_group_IT_number 60
_symmetry_cell_setting orthorhombic
_symmetry_space_group_name_Hall '-P 2n 2ab'
_symmetry_space_group_name_H-M 'P b c n'
_atom_sites_solution_hydrogens geom
_atom_sites_solution_primary direct
_atom_sites_solution_secondary difmap
_audit_creation_method SHELXL-97
_cell_angle_alpha 90.00
_cell_angle_beta 90.00
_cell_angle_gamma 90.00
_cell_formula_units_Z 8
_cell_length_a 22.9303(18)
_cell_length_b 15.1394(12)
_cell_length_c 18.8660(15)
_cell_measurement_temperature 293(2)
_cell_volume 6549.4(9)
_computing_structure_refinement 'SHELXL-97 (Sheldrick, 1997)'
_computing_structure_solution 'SHELXS-97 (Sheldrick, 1990)'
_diffrn_ambient_temperature 293(2)
_diffrn_measured_fraction_theta_full 0.909
_diffrn_measured_fraction_theta_max 0.909
_diffrn_radiation_monochromator graphite
_diffrn_radiation_source 'fine-focus sealed tube'
_diffrn_radiation_type MoK\a
_diffrn_radiation_wavelength 0.71073
_diffrn_reflns_av_R_equivalents 0.0835
_diffrn_reflns_av_sigmaI/netI 0.0819
_diffrn_reflns_limit_h_max 27
_diffrn_reflns_limit_h_min -26
_diffrn_reflns_limit_k_max 18
_diffrn_reflns_limit_k_min -14
_diffrn_reflns_limit_l_max 16
_diffrn_reflns_limit_l_min -22
_diffrn_reflns_number 32879
_diffrn_reflns_theta_full 25.00
_diffrn_reflns_theta_max 25.00
_diffrn_reflns_theta_min 1.61
_exptl_absorpt_coefficient_mu 0.193
_exptl_absorpt_correction_T_max 0.9532
_exptl_absorpt_correction_T_min 0.9443
_exptl_absorpt_correction_type 'EMPIRICAL, SADABS'
_exptl_crystal_colour 'wine red'
_exptl_crystal_density_diffrn 1.249
_exptl_crystal_density_method 'not measured'
_exptl_crystal_description lumps
_exptl_crystal_F_000 2624
_exptl_crystal_size_max 0.30
_exptl_crystal_size_mid 0.30
_exptl_crystal_size_min 0.25
_refine_diff_density_max 0.592
_refine_diff_density_min -0.564
_refine_diff_density_rms 0.048
_refine_ls_extinction_method none
_refine_ls_goodness_of_fit_ref 1.050
_refine_ls_hydrogen_treatment mixed
_refine_ls_matrix_type full
_refine_ls_number_parameters 379
_refine_ls_number_reflns 5773
_refine_ls_number_restraints 2
_refine_ls_restrained_S_all 1.056
_refine_ls_R_factor_all 0.1215
_refine_ls_R_factor_gt 0.0524
_refine_ls_shift/su_max 0.000
_refine_ls_shift/su_mean 0.000
_refine_ls_structure_factor_coef Fsqd
_refine_ls_weighting_details 'w=1/[\s^2^(Fo^2^)+(0.0420P)^2^+0.0000P] where P=(Fo^2^+2Fc^2^)/3'
_refine_ls_weighting_scheme calc
_refine_ls_wR_factor_gt 0.1121
_refine_ls_wR_factor_ref 0.1241
_reflns_number_gt 2772
_reflns_number_total 5773
_reflns_threshold_expression >2sigma(I)
_cod_data_source_file b502358k.txt
_cod_data_source_block compd8
_cod_depositor_comments
;
The following automatic conversions were performed:

'_refine_ls_weighting_scheme' value 'calc
w=1/[\s^2^(Fo^2^)+(0.0420P)^2^+0.0000P] where P=(Fo^2^+2Fc^2^)/3' was
changed to 'calc'. New tag '_refine_ls_weighting_details' was
created. The value of the new tag was set to
'w=1/[\s^2^(Fo^2^)+(0.0420P)^2^+0.0000P] where P=(Fo^2^+2Fc^2^)/3'.

Automatic conversion script
Id: cif_fix_values 3143 2015-03-26 13:38:13Z robertas 
;
_cod_original_sg_symbol_H-M p_b_c_n
_cod_database_code 7008404

loop_
_symmetry_equiv_pos_as_xyz
'x, y, z'
'-x+1/2, -y+1/2, z+1/2'
'-x, y, -z+1/2'
'x+1/2, -y+1/2, -z'
'-x, -y, -z'
'x-1/2, y-1/2, -z-1/2'
'x, -y, z-1/2'
'-x-1/2, y-1/2, z'

loop_
_atom_site_label
_atom_site_type_symbol
_atom_site_fract_x
_atom_site_fract_y
_atom_site_fract_z
_atom_site_U_iso_or_equiv
_atom_site_adp_type
_atom_site_occupancy
_atom_site_calc_flag
_atom_site_refinement_flags
_atom_site_disorder_assembly
_atom_site_disorder_group
P P 0.63177(4) 0.80826(6) 0.23006(5) 0.0431(2) Uani 1 d . . .
S S 0.58066(5) 0.62257(8) 0.43512(7) 0.0880(4) Uani 1 d . . .
O1 O 0.66231(9) 0.73745(13) 0.18050(11) 0.0456(6) Uani 1 d . . .
O2 O 0.66050(9) 0.90143(13) 0.21371(10) 0.0418(6) Uani 1 d . . .
O3 O 0.56841(9) 0.80795(14) 0.22618(11) 0.0513(6) Uani 1 d . . .
O4 O 0.76487(11) 0.79897(18) 0.27752(14) 0.0741(8) Uani 1 d . . .
O5 O 0.73278(9) 0.87964(16) 0.36958(13) 0.0593(7) Uani 1 d . . .
O6 O 0.72626(10) 0.70302(16) 0.43734(13) 0.0649(7) Uani 1 d . . .
O7 O 0.66179(11) 0.79277(19) 0.49139(13) 0.0762(8) Uani 1 d D . .
N N 0.53619(12) 0.74983(19) 0.35898(15) 0.0590(8) Uani 1 d . . .
H0A H 0.5393 0.7979 0.3349 0.071 Uiso 1 calc R . .
H0B H 0.5024 0.7266 0.3659 0.071 Uiso 1 calc R . .
C1 C 0.63504(14) 0.7132(2) 0.11584(18) 0.0460(9) Uani 1 d . . .
C2 C 0.61160(14) 0.6279(2) 0.10955(19) 0.0476(9) Uani 1 d . . .
C3 C 0.58346(14) 0.6121(2) 0.0456(2) 0.0559(10) Uani 1 d . . .
H3 H 0.5656 0.5574 0.0395 0.067 Uiso 1 calc R . .
C4 C 0.58012(15) 0.6723(3) -0.00983(19) 0.0540(10) Uani 1 d . . .
C5 C 0.60806(14) 0.7528(2) -0.00099(19) 0.0521(9) Uani 1 d . . .
H5 H 0.6080 0.7932 -0.0381 0.063 Uiso 1 calc R . .
C6 C 0.63596(14) 0.7744(2) 0.06137(18) 0.0433(8) Uani 1 d . . .
C7 C 0.66820(13) 0.8615(2) 0.06769(17) 0.0469(9) Uani 1 d . . .
H7A H 0.6833 0.8771 0.0213 0.056 Uiso 1 calc R . .
H7B H 0.7014 0.8530 0.0988 0.056 Uiso 1 calc R . .
C8 C 0.63259(13) 0.9386(2) 0.09546(18) 0.0413(8) Uani 1 d . . .
C9 C 0.60178(14) 0.9921(2) 0.04906(19) 0.0491(9) Uani 1 d . . .
H9 H 0.6020 0.9789 0.0009 0.059 Uiso 1 calc R . .
C10 C 0.57069(14) 1.0648(2) 0.0729(2) 0.0504(9) Uani 1 d . . .
C11 C 0.57575(14) 1.0869(2) 0.1437(2) 0.0520(10) Uani 1 d . . .
H11 H 0.5571 1.1379 0.1592 0.062 Uiso 1 calc R . .
C12 C 0.60694(14) 1.0378(2) 0.19351(18) 0.0448(9) Uani 1 d . . .
C13 C 0.63195(13) 0.9606(2) 0.16648(18) 0.0407(8) Uani 1 d . . .
C14 C 0.61866(17) 0.5548(2) 0.1644(2) 0.0585(10) Uani 1 d . . .
C15 C 0.5951(2) 0.5805(3) 0.2372(2) 0.118(2) Uani 1 d . . .
H15A H 0.6150 0.6324 0.2537 0.178 Uiso 1 calc R . .
H15B H 0.6015 0.5330 0.2699 0.178 Uiso 1 calc R . .
H15C H 0.5541 0.5925 0.2337 0.178 Uiso 1 calc R . .
C16 C 0.5874(2) 0.4703(3) 0.1430(2) 0.1029(17) Uani 1 d . . .
H16A H 0.5466 0.4821 0.1371 0.154 Uiso 1 calc R . .
H16B H 0.5927 0.4264 0.1791 0.154 Uiso 1 calc R . .
H16C H 0.6033 0.4490 0.0991 0.154 Uiso 1 calc R . .
C17 C 0.68313(19) 0.5334(3) 0.1709(3) 0.1137(18) Uani 1 d . . .
H17A H 0.6977 0.5138 0.1259 0.171 Uiso 1 calc R . .
H17B H 0.6885 0.4875 0.2054 0.171 Uiso 1 calc R . .
H17C H 0.7040 0.5852 0.1856 0.171 Uiso 1 calc R . .
C18 C 0.54797(17) 0.6492(3) -0.0772(2) 0.0824(14) Uani 1 d . . .
H18A H 0.5638 0.5957 -0.0967 0.124 Uiso 1 calc R . .
H18B H 0.5524 0.6963 -0.1109 0.124 Uiso 1 calc R . .
H18C H 0.5073 0.6409 -0.0669 0.124 Uiso 1 calc R . .
C19 C 0.53459(15) 1.1206(2) 0.0231(2) 0.0705(12) Uani 1 d . . .
H19A H 0.4939 1.1112 0.0326 0.106 Uiso 1 calc R . .
H19B H 0.5430 1.1042 -0.0250 0.106 Uiso 1 calc R . .
H19C H 0.5439 1.1818 0.0300 0.106 Uiso 1 calc R . .
C20 C 0.61419(16) 1.0687(2) 0.2702(2) 0.0578(10) Uani 1 d . . .
C21 C 0.67945(17) 1.0759(2) 0.2882(2) 0.0768(13) Uani 1 d . . .
H21A H 0.6975 1.0191 0.2829 0.115 Uiso 1 calc R . .
H21B H 0.6839 1.0957 0.3362 0.115 Uiso 1 calc R . .
H21C H 0.6977 1.1174 0.2567 0.115 Uiso 1 calc R . .
C22 C 0.58373(18) 1.0064(3) 0.3219(2) 0.0836(13) Uani 1 d . . .
H22A H 0.5433 1.0015 0.3095 0.125 Uiso 1 calc R . .
H22B H 0.5871 1.0294 0.3692 0.125 Uiso 1 calc R . .
H22C H 0.6017 0.9492 0.3197 0.125 Uiso 1 calc R . .
C23 C 0.58922(19) 1.1620(3) 0.2806(2) 0.0899(15) Uani 1 d . . .
H23A H 0.6052 1.2009 0.2454 0.135 Uiso 1 calc R . .
H23B H 0.5994 1.1831 0.3270 0.135 Uiso 1 calc R . .
H23C H 0.5475 1.1602 0.2760 0.135 Uiso 1 calc R . .
C24 C 0.66523(13) 0.78865(19) 0.31469(17) 0.0397(8) Uani 1 d . . .
C25 C 0.72751(16) 0.8207(2) 0.3179(2) 0.0505(9) Uani 1 d . . .
C26 C 0.79109(16) 0.9128(3) 0.3845(2) 0.0848(14) Uani 1 d . . .
H26A H 0.8063 0.9443 0.3437 0.102 Uiso 1 calc R . .
H26B H 0.8172 0.8642 0.3952 0.102 Uiso 1 calc R . .
C27 C 0.7866(2) 0.9729(3) 0.4462(3) 0.1127(19) Uani 1 d . . .
H27A H 0.7593 1.0192 0.4358 0.169 Uiso 1 calc R . .
H27B H 0.8242 0.9983 0.4558 0.169 Uiso 1 calc R . .
H27C H 0.7736 0.9404 0.4868 0.169 Uiso 1 calc R . .
C28 C 0.64216(14) 0.7531(2) 0.37285(17) 0.0429(8) Uani 1 d . . .
C29 C 0.68170(16) 0.7438(2) 0.43735(18) 0.0497(9) Uani 1 d . . .
C32 C 0.58290(15) 0.7120(2) 0.38516(18) 0.0506(9) Uani 1 d . . .
C30 C 0.69686(17) 0.7989(3) 0.55108(17) 0.0966(15) Uani 1 d D . .
H30A H 0.6924 0.8564 0.5732 0.116 Uiso 1 calc R . .
H30B H 0.7375 0.7908 0.5385 0.116 Uiso 1 calc R . .
C31 C 0.6770(2) 0.7264(3) 0.6010(2) 0.1126(17) Uani 1 d D . .
H31A H 0.6361 0.7331 0.6106 0.169 Uiso 1 calc R . .
H31B H 0.6984 0.7304 0.6446 0.169 Uiso 1 calc R . .
H31C H 0.6839 0.6699 0.5795 0.169 Uiso 1 calc R . .

loop_
_atom_site_aniso_label
_atom_site_aniso_U_11
_atom_site_aniso_U_22
_atom_site_aniso_U_33
_atom_site_aniso_U_23
_atom_site_aniso_U_13
_atom_site_aniso_U_12
P 0.0436(5) 0.0494(6) 0.0363(5) -0.0017(5) -0.0038(5) 0.0007(5)
S 0.0724(8) 0.0843(8) 0.1072(11) 0.0431(8) 0.0087(7) -0.0010(6)
O1 0.0522(14) 0.0457(14) 0.0389(14) -0.0052(11) -0.0043(12) 0.0004(11)
O2 0.0473(13) 0.0420(14) 0.0361(14) 0.0006(11) -0.0058(11) 0.0022(11)
O3 0.0393(13) 0.0687(16) 0.0458(15) 0.0029(12) -0.0071(11) -0.0002(12)
O4 0.0503(17) 0.110(2) 0.062(2) -0.0046(17) 0.0079(14) 0.0050(15)
O5 0.0492(16) 0.0674(17) 0.0612(19) -0.0065(15) -0.0119(13) -0.0094(13)
O6 0.0525(16) 0.0797(19) 0.0624(18) 0.0068(14) -0.0102(13) 0.0232(14)
O7 0.0669(17) 0.124(2) 0.0372(16) -0.0113(16) -0.0225(14) 0.0320(16)
N 0.0418(18) 0.073(2) 0.063(2) 0.0107(18) -0.0038(15) -0.0009(16)
C1 0.044(2) 0.055(2) 0.039(2) -0.0115(19) -0.0033(18) 0.0058(18)
C2 0.051(2) 0.047(2) 0.045(2) -0.009(2) -0.0008(19) 0.0004(18)
C3 0.055(2) 0.055(3) 0.058(3) -0.014(2) 0.000(2) -0.0062(19)
C4 0.055(2) 0.063(3) 0.044(3) -0.007(2) -0.0032(19) 0.005(2)
C5 0.063(2) 0.055(2) 0.039(2) -0.0058(19) -0.0003(19) 0.005(2)
C6 0.042(2) 0.051(2) 0.037(2) -0.0058(18) 0.0033(18) 0.0036(17)
C7 0.049(2) 0.055(2) 0.037(2) -0.0034(18) 0.0042(18) -0.0027(18)
C8 0.041(2) 0.046(2) 0.037(2) 0.0020(17) -0.0011(18) -0.0076(17)
C9 0.052(2) 0.058(3) 0.037(2) 0.0024(19) -0.0030(18) -0.014(2)
C10 0.045(2) 0.053(2) 0.054(3) 0.009(2) -0.0060(19) -0.0053(19)
C11 0.053(2) 0.050(2) 0.053(3) 0.003(2) 0.003(2) 0.0082(18)
C12 0.047(2) 0.048(2) 0.039(2) -0.0001(19) 0.0010(18) 0.0019(17)
C13 0.040(2) 0.043(2) 0.040(2) 0.0032(18) -0.0037(17) 0.0006(17)
C14 0.077(3) 0.043(2) 0.056(3) -0.004(2) -0.005(2) -0.007(2)
C15 0.214(6) 0.068(3) 0.073(4) 0.007(3) 0.041(4) -0.006(3)
C16 0.155(4) 0.056(3) 0.097(4) 0.010(3) -0.030(3) -0.026(3)
C17 0.105(4) 0.098(4) 0.138(5) 0.043(3) -0.034(3) 0.009(3)
C18 0.098(3) 0.091(3) 0.059(3) -0.016(2) -0.031(2) -0.013(3)
C19 0.068(3) 0.070(3) 0.074(3) 0.020(2) -0.017(2) 0.002(2)
C20 0.075(3) 0.057(3) 0.042(2) -0.007(2) -0.001(2) 0.018(2)
C21 0.095(3) 0.070(3) 0.066(3) -0.017(2) -0.026(2) 0.006(2)
C22 0.117(4) 0.091(3) 0.043(3) -0.001(2) 0.017(3) 0.019(3)
C23 0.130(4) 0.075(3) 0.065(3) -0.017(2) -0.005(3) 0.040(3)
C24 0.040(2) 0.042(2) 0.037(2) -0.0024(17) -0.0035(16) 0.0010(16)
C25 0.047(2) 0.063(3) 0.042(2) 0.005(2) -0.003(2) 0.006(2)
C26 0.053(3) 0.113(4) 0.088(4) 0.009(3) -0.024(2) -0.030(3)
C27 0.114(4) 0.095(4) 0.130(5) -0.014(3) -0.046(4) -0.037(3)
C28 0.040(2) 0.048(2) 0.041(2) -0.0026(17) -0.0064(17) 0.0051(17)
C29 0.056(3) 0.061(3) 0.033(2) 0.003(2) -0.0048(19) 0.002(2)
C32 0.053(2) 0.058(2) 0.041(2) -0.0040(19) -0.0019(18) 0.0066(19)
C30 0.089(3) 0.116(4) 0.084(4) 0.019(3) 0.008(3) 0.028(3)
C31 0.108(4) 0.140(5) 0.090(4) 0.008(4) -0.007(3) 0.023(3)

loop_
_atom_type_symbol
_atom_type_description
_atom_type_scat_dispersion_real
_atom_type_scat_dispersion_imag
_atom_type_scat_source
C C 0.0033 0.0016 'International Tables Vol C Tables 4.2.6.8 and 6.1.1.4'
H H 0.0000 0.0000 'International Tables Vol C Tables 4.2.6.8 and 6.1.1.4'
N N 0.0061 0.0033 'International Tables Vol C Tables 4.2.6.8 and 6.1.1.4'
O O 0.0106 0.0060 'International Tables Vol C Tables 4.2.6.8 and 6.1.1.4'
P P 0.1023 0.0942 'International Tables Vol C Tables 4.2.6.8 and 6.1.1.4'
S S 0.1246 0.1234 'International Tables Vol C Tables 4.2.6.8 and 6.1.1.4'

loop_
_geom_angle_atom_site_label_1
_geom_angle_atom_site_label_2
_geom_angle_atom_site_label_3
_geom_angle
_geom_angle_site_symmetry_1
_geom_angle_site_symmetry_3
_geom_angle_publ_flag
O3 P O1 114.17(12) . . ?
O3 P O2 114.06(12) . . ?
O1 P O2 107.64(12) . . ?
O3 P C24 118.09(14) . . ?
O1 P C24 102.92(13) . . ?
O2 P C24 98.17(13) . . ?
C1 O1 P 119.15(19) . . ?
C13 O2 P 119.35(18) . . ?
C25 O5 C26 117.2(3) . . ?
C29 O7 C30 117.2(3) . . ?
C32 N H0A 120.0 . . ?
C32 N H0B 120.0 . . ?
H0A N H0B 120.0 . . ?
C6 C1 C2 124.0(3) . . ?
C6 C1 O1 117.3(3) . . ?
C2 C1 O1 118.6(3) . . ?
C3 C2 C1 114.2(3) . . ?
C3 C2 C14 120.9(3) . . ?
C1 C2 C14 124.8(3) . . ?
C2 C3 C4 124.5(3) . . ?
C2 C3 H3 117.8 . . ?
C4 C3 H3 117.8 . . ?
C5 C4 C3 117.4(3) . . ?
C5 C4 C18 122.0(4) . . ?
C3 C4 C18 120.5(3) . . ?
C6 C5 C4 121.7(3) . . ?
C6 C5 H5 119.1 . . ?
C4 C5 H5 119.1 . . ?
C5 C6 C1 117.9(3) . . ?
C5 C6 C7 120.0(3) . . ?
C1 C6 C7 122.1(3) . . ?
C6 C7 C8 115.7(3) . . ?
C6 C7 H7A 108.4 . . ?
C8 C7 H7A 108.4 . . ?
C6 C7 H7B 108.4 . . ?
C8 C7 H7B 108.4 . . ?
H7A C7 H7B 107.4 . . ?
C13 C8 C9 117.8(3) . . ?
C13 C8 C7 121.7(3) . . ?
C9 C8 C7 120.4(3) . . ?
C8 C9 C10 121.4(3) . . ?
C8 C9 H9 119.3 . . ?
C10 C9 H9 119.3 . . ?
C11 C10 C9 117.6(3) . . ?
C11 C10 C19 120.8(3) . . ?
C9 C10 C19 121.5(4) . . ?
C10 C11 C12 124.4(3) . . ?
C10 C11 H11 117.8 . . ?
C12 C11 H11 117.8 . . ?
C11 C12 C13 114.2(3) . . ?
C11 C12 C20 122.0(3) . . ?
C13 C12 C20 123.8(3) . . ?
C8 C13 C12 124.1(3) . . ?
C8 C13 O2 116.8(3) . . ?
C12 C13 O2 119.1(3) . . ?
C17 C14 C16 107.5(3) . . ?
C17 C14 C2 108.3(3) . . ?
C16 C14 C2 112.4(3) . . ?
C17 C14 C15 109.0(4) . . ?
C16 C14 C15 106.7(3) . . ?
C2 C14 C15 112.8(3) . . ?
C14 C15 H15A 109.5 . . ?
C14 C15 H15B 109.5 . . ?
H15A C15 H15B 109.5 . . ?
C14 C15 H15C 109.5 . . ?
H15A C15 H15C 109.5 . . ?
H15B C15 H15C 109.5 . . ?
C14 C16 H16A 109.5 . . ?
C14 C16 H16B 109.5 . . ?
H16A C16 H16B 109.5 . . ?
C14 C16 H16C 109.5 . . ?
H16A C16 H16C 109.5 . . ?
H16B C16 H16C 109.5 . . ?
C14 C17 H17A 109.5 . . ?
C14 C17 H17B 109.5 . . ?
H17A C17 H17B 109.5 . . ?
C14 C17 H17C 109.5 . . ?
H17A C17 H17C 109.5 . . ?
H17B C17 H17C 109.5 . . ?
C4 C18 H18A 109.5 . . ?
C4 C18 H18B 109.5 . . ?
H18A C18 H18B 109.5 . . ?
C4 C18 H18C 109.5 . . ?
H18A C18 H18C 109.5 . . ?
H18B C18 H18C 109.5 . . ?
C10 C19 H19A 109.5 . . ?
C10 C19 H19B 109.5 . . ?
H19A C19 H19B 109.5 . . ?
C10 C19 H19C 109.5 . . ?
H19A C19 H19C 109.5 . . ?
H19B C19 H19C 109.5 . . ?
C22 C20 C12 111.5(3) . . ?
C22 C20 C23 108.4(3) . . ?
C12 C20 C23 111.2(3) . . ?
C22 C20 C21 110.4(3) . . ?
C12 C20 C21 109.7(3) . . ?
C23 C20 C21 105.6(3) . . ?
C20 C21 H21A 109.5 . . ?
C20 C21 H21B 109.5 . . ?
H21A C21 H21B 109.5 . . ?
C20 C21 H21C 109.5 . . ?
H21A C21 H21C 109.5 . . ?
H21B C21 H21C 109.5 . . ?
C20 C22 H22A 109.5 . . ?
C20 C22 H22B 109.5 . . ?
H22A C22 H22B 109.5 . . ?
C20 C22 H22C 109.5 . . ?
H22A C22 H22C 109.5 . . ?
H22B C22 H22C 109.5 . . ?
C20 C23 H23A 109.5 . . ?
C20 C23 H23B 109.5 . . ?
H23A C23 H23B 109.5 . . ?
C20 C23 H23C 109.5 . . ?
H23A C23 H23C 109.5 . . ?
H23B C23 H23C 109.5 . . ?
C28 C24 C25 118.2(3) . . ?
C28 C24 P 129.0(3) . . ?
C25 C24 P 112.7(2) . . ?
O4 C25 O5 126.1(3) . . ?
O4 C25 C24 124.4(4) . . ?
O5 C25 C24 109.4(3) . . ?
O5 C26 C27 107.5(4) . . ?
O5 C26 H26A 110.2 . . ?
C27 C26 H26A 110.2 . . ?
O5 C26 H26B 110.2 . . ?
C27 C26 H26B 110.2 . . ?
H26A C26 H26B 108.5 . . ?
C26 C27 H27A 109.5 . . ?
C26 C27 H27B 109.5 . . ?
H27A C27 H27B 109.5 . . ?
C26 C27 H27C 109.5 . . ?
H27A C27 H27C 109.5 . . ?
H27B C27 H27C 109.5 . . ?
C24 C28 C32 130.5(3) . . ?
C24 C28 C29 117.3(3) . . ?
C32 C28 C29 111.9(3) . . ?
O6 C29 O7 125.3(3) . . ?
O6 C29 C28 123.9(3) . . ?
O7 C29 C28 110.7(3) . . ?
N C32 C28 119.7(3) . . ?
N C32 S 123.3(3) . . ?
C28 C32 S 117.0(3) . . ?
O7 C30 C31 106.4(3) . . ?
O7 C30 H30A 110.5 . . ?
C31 C30 H30A 110.5 . . ?
O7 C30 H30B 110.5 . . ?
C31 C30 H30B 110.5 . . ?
H30A C30 H30B 108.6 . . ?
C30 C31 H31A 109.5 . . ?
C30 C31 H31B 109.5 . . ?
H31A C31 H31B 109.5 . . ?
C30 C31 H31C 109.5 . . ?
H31A C31 H31C 109.5 . . ?
H31B C31 H31C 109.5 . . ?

loop_
_geom_bond_atom_site_label_1
_geom_bond_atom_site_label_2
_geom_bond_distance
_geom_bond_site_symmetry_2
_geom_bond_publ_flag
P O3 1.455(2) . ?
P O1 1.586(2) . ?
P O2 1.587(2) . ?
P C24 1.796(3) . ?
S C32 1.650(4) . ?
O1 C1 1.419(4) . ?
O2 C13 1.423(3) . ?
O4 C25 1.192(4) . ?
O5 C25 1.328(4) . ?
O5 C26 1.455(4) . ?
O6 C29 1.194(4) . ?
O7 C29 1.341(4) . ?
O7 C30 1.3870(10) . ?
N C32 1.311(4) . ?
N H0A 0.8600 . ?
N H0B 0.8600 . ?
C1 C6 1.384(4) . ?
C1 C2 1.404(4) . ?
C2 C3 1.389(5) . ?
C2 C14 1.524(5) . ?
C3 C4 1.390(5) . ?
C3 H3 0.9300 . ?
C4 C5 1.386(4) . ?
C4 C18 1.510(5) . ?
C5 C6 1.379(4) . ?
C5 H5 0.9300 . ?
C6 C7 1.516(4) . ?
C7 C8 1.518(4) . ?
C7 H7A 0.9700 . ?
C7 H7B 0.9700 . ?
C8 C13 1.381(4) . ?
C8 C9 1.386(4) . ?
C9 C10 1.386(4) . ?
C9 H9 0.9300 . ?
C10 C11 1.382(4) . ?
C10 C19 1.511(4) . ?
C11 C12 1.395(4) . ?
C11 H11 0.9300 . ?
C12 C13 1.398(4) . ?
C12 C20 1.529(5) . ?
C14 C17 1.519(5) . ?
C14 C16 1.521(5) . ?
C14 C15 1.526(5) . ?
C15 H15A 0.9600 . ?
C15 H15B 0.9600 . ?
C15 H15C 0.9600 . ?
C16 H16A 0.9600 . ?
C16 H16B 0.9600 . ?
C16 H16C 0.9600 . ?
C17 H17A 0.9600 . ?
C17 H17B 0.9600 . ?
C17 H17C 0.9600 . ?
C18 H18A 0.9600 . ?
C18 H18B 0.9600 . ?
C18 H18C 0.9600 . ?
C19 H19A 0.9600 . ?
C19 H19B 0.9600 . ?
C19 H19C 0.9600 . ?
C20 C22 1.527(5) . ?
C20 C23 1.537(4) . ?
C20 C21 1.538(5) . ?
C21 H21A 0.9600 . ?
C21 H21B 0.9600 . ?
C21 H21C 0.9600 . ?
C22 H22A 0.9600 . ?
C22 H22B 0.9600 . ?
C22 H22C 0.9600 . ?
C23 H23A 0.9600 . ?
C23 H23B 0.9600 . ?
C23 H23C 0.9600 . ?
C24 C28 1.332(4) . ?
C24 C25 1.509(4) . ?
C26 C27 1.480(5) . ?
C26 H26A 0.9700 . ?
C26 H26B 0.9700 . ?
C27 H27A 0.9600 . ?
C27 H27B 0.9600 . ?
C27 H27C 0.9600 . ?
C28 C32 1.513(4) . ?
C28 C29 1.524(4) . ?
C30 C31 1.5168(10) . ?
C30 H30A 0.9700 . ?
C30 H30B 0.9700 . ?
C31 H31A 0.9600 . ?
C31 H31B 0.9600 . ?
C31 H31C 0.9600 . ?

loop_
_geom_hbond_atom_site_label_D
_geom_hbond_atom_site_label_H
_geom_hbond_atom_site_label_A
_geom_hbond_distance_DH
_geom_hbond_distance_HA
_geom_hbond_distance_DA
_geom_hbond_angle_DHA
_geom_hbond_site_symmetry_A
N H0A O3 0.86 2.16 2.756(3) 125.9 .
N H0B O3 0.86 2.68 3.018(3) 105.1 3_655

loop_
_cod_related_entry_id
_cod_related_entry_database
_cod_related_entry_code
1 ChemSpider 21176098
